data_7230376
loop_
_publ_author_name
'Carballo, Rosa'
'Casti\~neiras, Alfonso'
'Covelo, Berta'
'Lago, Ana B.'
'V\'azquez-L\'opez, Ezequiel M.'
'G\'omez-Paz, Olaya'
'Balboa, Susana'
'Prieto, Inmaculada'

_publ_section_title
;
 Chiral and achiral 1D copper(ii) coordination polymers based on glycolato
 and chelating aromatic diamine ligands
;
_journal_issue 17
_journal_name_full CrystEngComm
_journal_page_first 2455
_journal_paper_doi 10.1039/C8CE00279G
_journal_volume 20
_journal_year 2018
_chemical_formula_sum 'C12 H13 Cu N3 O4'
_chemical_formula_weight 326.79
_space_group_crystal_system orthorhombic
_space_group_IT_number 61
_space_group_name_Hall '-P 2ac 2ab'
_space_group_name_H-M_alt 'P b c a'
_symmetry_space_group_name_Hall '-P 2ac 2ab'
_symmetry_space_group_name_H-M 'P b c a'
_atom_sites_solution_hydrogens mixed
_audit_creation_method SHELXL-2016/6
_audit_update_record
;
2018-02-19 deposited with the CCDC.
2018-03-26 downloaded from the CCDC.
;
_cell_angle_alpha 90
_cell_angle_beta 90
_cell_angle_gamma 90
_cell_formula_units_Z 8
_cell_length_a 7.0214(12)
_cell_length_b 18.010(3)
_cell_length_c 19.735(3)
_cell_measurement_reflns_used 942
_cell_measurement_temperature 293(2)
_cell_measurement_theta_max 25.73
_cell_measurement_theta_min 2.49
_cell_volume 2495.6(7)
_computing_cell_refinement 'Bruker SMART'
_computing_data_collection 'Bruker SMART'
_computing_data_reduction 'Bruker SAINT'
_computing_molecular_graphics 'Bruker SHELXTL'
_computing_publication_material 'Bruker SHELXTL'
_computing_structure_refinement 'SHELXL-2016/6 (Sheldrick, 2016)'
_computing_structure_solution SHELXS
_diffrn_ambient_temperature 293(2)
_diffrn_measured_fraction_theta_full 0.996
_diffrn_measured_fraction_theta_max 0.983
_diffrn_measurement_device_type 'CCD area detector'
_diffrn_measurement_method 'phi and omega scans'
_diffrn_radiation_type MoK\a
_diffrn_radiation_wavelength 0.71073
_diffrn_reflns_av_R_equivalents 0.0402
_diffrn_reflns_av_unetI/netI 0.0370
_diffrn_reflns_Laue_measured_fraction_full 0.996
_diffrn_reflns_Laue_measured_fraction_max 0.983
_diffrn_reflns_limit_h_max 9
_diffrn_reflns_limit_h_min -9
_diffrn_reflns_limit_k_max 23
_diffrn_reflns_limit_k_min -23
_diffrn_reflns_limit_l_max 25
_diffrn_reflns_limit_l_min -11
_diffrn_reflns_number 13769
_diffrn_reflns_point_group_measured_fraction_full 0.996
_diffrn_reflns_point_group_measured_fraction_max 0.983
_diffrn_reflns_theta_full 25.000
_diffrn_reflns_theta_max 28.025
_diffrn_reflns_theta_min 2.064
_exptl_absorpt_coefficient_mu 1.768
_exptl_absorpt_correction_T_max 0.588
_exptl_absorpt_correction_T_min 0.481
_exptl_absorpt_correction_type multi-scan
_exptl_absorpt_process_details sadabs
_exptl_crystal_colour blue
_exptl_crystal_density_diffrn 1.740
_exptl_crystal_description prism
_exptl_crystal_F_000 1336
_exptl_crystal_size_max 0.45
_exptl_crystal_size_mid 0.35
_exptl_crystal_size_min 0.30
_refine_diff_density_max 0.371
_refine_diff_density_min -0.509
_refine_diff_density_rms 0.119
_refine_ls_extinction_method none
_refine_ls_goodness_of_fit_ref 1.157
_refine_ls_hydrogen_treatment mixed
_refine_ls_matrix_type full
_refine_ls_number_parameters 193
_refine_ls_number_reflns 2967
_refine_ls_number_restraints 0
_refine_ls_restrained_S_all 1.157
_refine_ls_R_factor_all 0.0605
_refine_ls_R_factor_gt 0.0445
_refine_ls_shift/su_max 0.018
_refine_ls_shift/su_mean 0.002
_refine_ls_structure_factor_coef Fsqd
_refine_ls_weighting_details 'w=1/[\s^2^(Fo^2^)+(0.0361P)^2^+1.7530P] where P=(Fo^2^+2Fc^2^)/3'
_refine_ls_weighting_scheme calc
_refine_ls_wR_factor_gt 0.0892
_refine_ls_wR_factor_ref 0.0943
_reflns_Friedel_coverage 0.000
_reflns_number_gt 2480
_reflns_number_total 2967
_reflns_threshold_expression 'I > 2\s(I)'
_cod_data_source_file c8ce00279g1.cif
_cod_data_source_block 1a
_cod_depositor_comments 'Adding full bibliography for 7230374--7230379.cif.'
_cod_original_cell_volume 2495.7(7)
_cod_database_code 7230376
_shelx_shelxl_version_number 2016/6
_shelx_space_group_comment
; 
The symmetry employed for this shelxl refinement is uniquely defined 
by the following loop, which should always be used as a source of 
symmetry information in preference to the above space-group names. 
They are only intended as comments. 
;

loop_
_space_group_symop_operation_xyz
'x, y, z'
'-x+1/2, -y, z+1/2'
'-x, y+1/2, -z+1/2'
'x+1/2, -y+1/2, -z'
'-x, -y, -z'
'x-1/2, y, -z-1/2'
'x, -y-1/2, z-1/2'
'-x-1/2, y-1/2, z'

loop_
_atom_site_label
_atom_site_type_symbol
_atom_site_fract_x
_atom_site_fract_y
_atom_site_fract_z
_atom_site_U_iso_or_equiv
_atom_site_adp_type
_atom_site_occupancy
_atom_site_site_symmetry_order
_atom_site_calc_flag
_atom_site_refinement_flags_posn
_atom_site_refinement_flags_adp
Cu Cu 0.06289(5) 0.18326(2) 0.36018(2) 0.02522(11) Uani 1 1 d . .
O11 O -0.0246(3) 0.19341(10) 0.26609(10) 0.0371(5) Uani 1 1 d . .
O12 O -0.1505(3) 0.12587(11) 0.18292(9) 0.0354(5) Uani 1 1 d . .
O13 O -0.0697(3) 0.09093(11) 0.35942(9) 0.0317(4) Uani 1 1 d . .
C11 C -0.0977(4) 0.13416(15) 0.24285(14) 0.0277(6) Uani 1 1 d . .
C12 C -0.1172(4) 0.07013(15) 0.29313(14) 0.0304(6) Uani 1 1 d . .
H12A H -0.247386 0.052167 0.292426 0.036 Uiso 1 1 calc R U
H12B H -0.034969 0.029697 0.279031 0.036 Uiso 1 1 calc R U
N1 N 0.1491(3) 0.28823(12) 0.36161(10) 0.0257(5) Uani 1 1 d . .
N3 N 0.0916(3) 0.30398(13) 0.47869(12) 0.0287(5) Uani 1 1 d . .
N2 N 0.1139(3) 0.17473(12) 0.45916(11) 0.0270(5) Uani 1 1 d . .
C1 C 0.2047(4) 0.31986(15) 0.30202(13) 0.0313(6) Uani 1 1 d . .
H1 H 0.222142 0.289242 0.264588 0.038 Uiso 1 1 calc R U
C2 C 0.2359(5) 0.39413(15) 0.29461(14) 0.0344(7) Uani 1 1 d . .
H2 H 0.277461 0.413289 0.253424 0.041 Uiso 1 1 calc R U
C3 C 0.2044(5) 0.44088(15) 0.34976(14) 0.0351(7) Uani 1 1 d . .
H3 H 0.219101 0.491975 0.345373 0.042 Uiso 1 1 calc R U
C4 C 0.1516(4) 0.41051(14) 0.41045(14) 0.0332(6) Uani 1 1 d . .
H4 H 0.129474 0.440752 0.447824 0.040 Uiso 1 1 calc R U
C5 C 0.1310(4) 0.33296(14) 0.41572(13) 0.0248(5) Uani 1 1 d . .
C6 C 0.1076(4) 0.23236(14) 0.50254(13) 0.0248(5) Uani 1 1 d . .
C7 C 0.1148(4) 0.22168(17) 0.57268(14) 0.0339(7) Uani 1 1 d . .
H7 H 0.104591 0.261916 0.601989 0.041 Uiso 1 1 calc R U
C8 C 0.1371(5) 0.15144(18) 0.59767(15) 0.0401(7) Uani 1 1 d . .
H8 H 0.142642 0.143536 0.644197 0.048 Uiso 1 1 calc R U
C9 C 0.1514(5) 0.09165(17) 0.55297(15) 0.0401(7) Uani 1 1 d . .
H9 H 0.170130 0.043654 0.569024 0.048 Uiso 1 1 calc R U
C10 C 0.1372(4) 0.10526(16) 0.48537(15) 0.0349(7) Uani 1 1 d . .
H10 H 0.143658 0.065301 0.455616 0.042 Uiso 1 1 calc R U
O1W O 0.5986(4) 0.08678(14) 0.42301(11) 0.0394(5) Uani 1 1 d . .
H1B H 0.698(6) 0.087(2) 0.4069(19) 0.051(12) Uiso 1 1 d . .
H3B H 0.088(4) 0.3319(17) 0.5083(17) 0.032(9) Uiso 1 1 d . .
H1A H 0.524(6) 0.094(2) 0.396(2) 0.049(12) Uiso 1 1 d . .

loop_
_atom_site_aniso_label
_atom_site_aniso_U_11
_atom_site_aniso_U_22
_atom_site_aniso_U_33
_atom_site_aniso_U_23
_atom_site_aniso_U_13
_atom_site_aniso_U_12
Cu 0.03314(19) 0.02046(17) 0.02206(17) -0.00111(12) -0.00464(13) -0.00068(13)
O11 0.0503(13) 0.0277(10) 0.0331(11) 0.0023(8) -0.0169(10) -0.0022(9)
O12 0.0392(12) 0.0408(11) 0.0263(10) -0.0068(9) -0.0074(9) 0.0073(10)
O13 0.0393(11) 0.0300(10) 0.0258(10) -0.0010(8) -0.0033(8) -0.0088(8)
C11 0.0235(14) 0.0291(13) 0.0307(14) -0.0047(11) -0.0033(10) 0.0065(11)
C12 0.0334(15) 0.0272(14) 0.0305(14) -0.0055(11) -0.0021(12) -0.0026(11)
N1 0.0343(12) 0.0215(10) 0.0214(11) -0.0006(9) -0.0014(9) 0.0006(9)
N3 0.0411(14) 0.0255(12) 0.0196(11) -0.0052(9) 0.0010(10) 0.0005(10)
N2 0.0311(12) 0.0241(11) 0.0256(11) 0.0020(9) -0.0033(9) 0.0013(9)
C1 0.0421(16) 0.0273(14) 0.0243(13) -0.0026(11) 0.0014(12) -0.0012(12)
C2 0.0506(19) 0.0262(14) 0.0265(14) 0.0047(11) 0.0027(13) -0.0014(13)
C3 0.0488(18) 0.0207(13) 0.0359(16) 0.0015(11) -0.0020(13) -0.0011(12)
C4 0.0472(17) 0.0225(13) 0.0300(14) -0.0056(11) 0.0000(13) 0.0036(12)
C5 0.0264(13) 0.0254(13) 0.0226(12) -0.0030(10) -0.0010(11) 0.0018(10)
C6 0.0238(13) 0.0264(13) 0.0240(12) 0.0001(11) 0.0001(10) 0.0003(10)
C7 0.0404(17) 0.0384(16) 0.0231(13) -0.0001(12) 0.0000(12) -0.0014(13)
C8 0.0483(18) 0.0481(18) 0.0238(14) 0.0108(13) -0.0030(13) -0.0017(15)
C9 0.0496(19) 0.0336(16) 0.0371(16) 0.0129(13) -0.0050(14) 0.0013(14)
C10 0.0422(17) 0.0266(14) 0.0359(16) 0.0012(12) -0.0045(13) 0.0017(12)
O1W 0.0455(15) 0.0470(14) 0.0255(11) -0.0060(10) 0.0015(11) -0.0017(11)

loop_
_atom_type_symbol
_atom_type_description
_atom_type_scat_dispersion_real
_atom_type_scat_dispersion_imag
_atom_type_scat_source
C C 0.0033 0.0016 'International Tables Vol C Tables 4.2.6.8 and 6.1.1.4'
H H 0.0000 0.0000 'International Tables Vol C Tables 4.2.6.8 and 6.1.1.4'
N N 0.0061 0.0033 'International Tables Vol C Tables 4.2.6.8 and 6.1.1.4'
O O 0.0106 0.0060 'International Tables Vol C Tables 4.2.6.8 and 6.1.1.4'
Cu Cu 0.3201 1.2651 'International Tables Vol C Tables 4.2.6.8 and 6.1.1.4'

loop_
_geom_angle_atom_site_label_1
_geom_angle_atom_site_label_2
_geom_angle_atom_site_label_3
_geom_angle
_geom_angle_site_symmetry_3
O13 Cu O11 85.47(8) .
O13 Cu N1 168.51(9) .
O11 Cu N1 91.16(8) .
O13 Cu N2 91.61(8) .
O11 Cu N2 172.05(9) .
N1 Cu N2 90.27(9) .
O13 Cu O12 91.76(8) 6_656
O11 Cu O12 88.14(8) 6_656
N1 Cu O12 99.12(8) 6_656
N2 Cu O12 99.35(8) 6_656
C11 O11 Cu 112.93(17) .
C11 O12 Cu 121.97(17) 6_556
C12 O13 Cu 110.91(16) .
O12 C11 O11 124.2(3) .
O12 C11 C12 119.9(2) .
O11 C11 C12 115.8(2) .
O13 C12 C11 112.5(2) .
C5 N1 C1 117.5(2) .
C5 N1 Cu 123.61(18) .
C1 N1 Cu 118.21(17) .
C5 N3 C6 130.3(2) .
C6 N2 C10 118.0(2) .
C6 N2 Cu 123.93(18) .
C10 N2 Cu 117.67(19) .
C2 C1 N1 123.3(3) .
C1 C2 C3 118.9(3) .
C4 C3 C2 119.0(2) .
C3 C4 C5 119.3(2) .
N1 C5 N3 120.6(2) .
N1 C5 C4 121.8(2) .
N3 C5 C4 117.6(2) .
N2 C6 N3 120.5(2) .
N2 C6 C7 121.5(2) .
N3 C6 C7 118.0(2) .
C8 C7 C6 119.3(3) .
C7 C8 C9 119.6(3) .
C10 C9 C8 118.4(3) .
C9 C10 N2 123.1(3) .

loop_
_geom_bond_atom_site_label_1
_geom_bond_atom_site_label_2
_geom_bond_distance
_geom_bond_site_symmetry_2
Cu O13 1.9058(19) .
Cu O11 1.964(2) .
Cu N1 1.985(2) .
Cu N2 1.992(2) .
Cu O12 2.417(2) 6_656
O11 C11 1.270(3) .
O12 C11 1.248(3) .
O13 C12 1.401(3) .
C11 C12 1.528(4) .
N1 C5 1.344(3) .
N1 C1 1.364(3) .
N3 C5 1.376(3) .
N3 C6 1.378(3) .
N2 C6 1.346(3) .
N2 C10 1.364(3) .
C1 C2 1.363(4) .
C2 C3 1.394(4) .
C3 C4 1.368(4) .
C4 C5 1.408(4) .
C6 C7 1.399(4) .
C7 C8 1.367(4) .
C8 C9 1.396(4) .
C9 C10 1.360(4) .

loop_
_geom_hbond_atom_site_label_D
_geom_hbond_atom_site_label_H
_geom_hbond_atom_site_label_A
_geom_hbond_distance_DH
_geom_hbond_distance_HA
_geom_hbond_distance_DA
_geom_hbond_angle_DHA
_geom_hbond_site_symmetry_A
C10 H10 O13 0.93 2.46 2.890(3) 108.2 .
C3 H3 O12 0.93 2.52 3.415(3) 161.0 3
C1 H1 O11 0.93 2.55 3.257(4) 133.0 6_656
C1 H1 O11 0.93 2.45 2.878(3) 108.4 .
O1W H1A O12 0.76(4) 2.07(4) 2.815(3) 171(4) 6_656
N3 H3B O1W 0.77(3) 2.00(3) 2.764(3) 172(3) 4_456
O1W H1B O13 0.77(4) 1.88(4) 2.647(3) 174(4) 1_655
